data_4123866
loop_
_publ_author_name
'Larsen, Matthew A.'
'Wilson, Conner V.'
'Hartwig, John F.'

_publ_section_title
;
 Iridium-Catalyzed Borylation of Primary Benzylic C-H Bonds without a
 Directing Group: Scope, Mechanism, and Origins of Selectivity.
;
_journal_issue 26
_journal_name_full 'Journal of the American Chemical Society'
_journal_page_first 8633
_journal_page_last 8643
_journal_paper_doi 10.1021/jacs.5b04899
_journal_volume 137
_journal_year 2015
_chemical_formula_sum 'C58 H75 B2 F12 Ir N2 O7 Si'
_chemical_formula_weight 1382.11
_chemical_name_common Complex_8
_space_group.centring_type P

_space_group_crystal_system monoclinic
_space_group_IT_number 14
_space_group_name_Hall '-P 2yn'
_space_group_name_H-M_alt 'P 1 21/n 1'
_symmetry_space_group_name_Hall '-P 2yn'
_symmetry_space_group_name_H-M 'P 1 21/n 1'
_atom_sites_solution_hydrogens geom
_atom_sites_solution_primary iterative
_atom_sites_solution_secondary difmap
_audit_creation_method SHELXL-2014/7
_cell_angle_alpha 90
_cell_angle_beta 100.6330(10)
_cell_angle_gamma 90
_cell_formula_units_Z 4
_cell_length_a 10.2242(3)
_cell_length_b 24.0986(8)
_cell_length_c 24.7021(8)
_cell_measurement_reflns_used 9780
_cell_measurement_temperature 100(2)
_cell_measurement_theta_max 25.35
_cell_measurement_theta_min 2.33
_cell_volume 5981.8(3)
_computing_cell_refinement 'Bruker SAINT'
_computing_data_collection 'Bruker APEX2'
_computing_data_reduction 'Bruker SAINT'
_computing_molecular_graphics ORTEP-32
_computing_publication_material WinGX
_computing_structure_refinement SHELXL-2014
_computing_structure_solution SHELXT
_diffrn_ambient_temperature 100(2)
_diffrn_detector_area_resol_mean 8.366
_diffrn_measured_fraction_theta_full 0.975
_diffrn_measured_fraction_theta_max 0.971
_diffrn_measurement_device_type 'Bruker APEX-II CCD'
_diffrn_measurement_method 'phi and omega scans'
_diffrn_radiation_type MoK\a
_diffrn_radiation_wavelength 0.71073
_diffrn_reflns_av_R_equivalents 0.0423
_diffrn_reflns_av_unetI/netI 0.0517
_diffrn_reflns_Laue_measured_fraction_full 0.975
_diffrn_reflns_Laue_measured_fraction_max 0.971
_diffrn_reflns_limit_h_max 11
_diffrn_reflns_limit_h_min -12
_diffrn_reflns_limit_k_max 29
_diffrn_reflns_limit_k_min -29
_diffrn_reflns_limit_l_max 29
_diffrn_reflns_limit_l_min -29
_diffrn_reflns_number 49148
_diffrn_reflns_point_group_measured_fraction_full 0.975
_diffrn_reflns_point_group_measured_fraction_max 0.971
_diffrn_reflns_theta_full 25.000
_diffrn_reflns_theta_max 25.378
_diffrn_reflns_theta_min 1.191
_diffrn_source 'microfocus sealed tube'
_exptl_absorpt_coefficient_mu 2.342
_exptl_absorpt_correction_T_max 0.862
_exptl_absorpt_correction_T_min 0.588
_exptl_absorpt_correction_type multi-scan
_exptl_absorpt_process_details TWINABS
_exptl_crystal_colour red
_exptl_crystal_density_diffrn 1.535
_exptl_crystal_description prism
_exptl_crystal_F_000 2808
_exptl_crystal_size_max 0.060
_exptl_crystal_size_mid 0.040
_exptl_crystal_size_min 0.040
_refine_diff_density_max 1.650
_refine_diff_density_min -1.024
_refine_diff_density_rms 0.135
_refine_ls_extinction_method none
_refine_ls_goodness_of_fit_ref 1.022
_refine_ls_hydrogen_treatment constr
_refine_ls_matrix_type full
_refine_ls_number_parameters 685
_refine_ls_number_reflns 49148
_refine_ls_number_restraints 30
_refine_ls_restrained_S_all 1.027
_refine_ls_R_factor_all 0.0624
_refine_ls_R_factor_gt 0.0479
_refine_ls_shift/su_max 0.001
_refine_ls_shift/su_mean 0.000
_refine_ls_structure_factor_coef Fsqd
_refine_ls_weighting_details 'w=1/[\s^2^(Fo^2^)+(0.0575P)^2^+36.5404P] where P=(Fo^2^+2Fc^2^)/3'
_refine_ls_weighting_scheme calc
_refine_ls_wR_factor_gt 0.1162
_refine_ls_wR_factor_ref 0.1243
_reflns_Friedel_coverage 0.000
_reflns_number_gt 40231
_reflns_number_total 49148
_reflns_threshold_expression 'I > 2\s(I)'
_cod_data_source_file ja5b04899_si_003.cif
_cod_data_source_block Complex8
_cod_depositor_comments
;Adding full bibliography for 4123866--4123867.cif.

The following automatic conversions were performed:

'_space_group.centring_type' value 'primitive' was replaced with the
value 'P' as specified in the replacement file
'/home/antanas/src/cod-tools/trunk/data/replacement-values/replacement_values.lst'.

Automatic conversion script
Id: cif_fix_values 5642 2017-10-24 12:04:52Z antanas 
;
_cod_database_code 4123866
_shelx_shelxl_version_number 2014/7
_shelx_space_group_comment
; 
The symmetry employed for this shelxl refinement is uniquely defined 
by the following loop, which should always be used as a source of 
symmetry information in preference to the above space-group names. 
They are only intended as comments. 
;
_shelx_estimated_absorpt_t_min 0.872
_shelx_estimated_absorpt_t_max 0.912

loop_
_space_group_symop_operation_xyz
'x, y, z'
'-x+1/2, y+1/2, -z+1/2'
'-x, -y, -z'
'x-1/2, -y-1/2, z-1/2'

loop_
_atom_site_label
_atom_site_type_symbol
_atom_site_fract_x
_atom_site_fract_y
_atom_site_fract_z
_atom_site_U_iso_or_equiv
_atom_site_adp_type
_atom_site_occupancy
_atom_site_site_symmetry_order
_atom_site_calc_flag
_atom_site_refinement_flags_posn
_atom_site_refinement_flags_adp
C1 C 0.5534(6) 0.5329(3) 0.3741(3) 0.0147(16) Uani 1 1 d . .
H1 H 0.5455 0.5668 0.3541 0.018 Uiso 1 1 calc R U
C2 C 0.5178(7) 0.4834(3) 0.3448(3) 0.0172(17) Uani 1 1 d . .
C3 C 0.5210(7) 0.4352(3) 0.3734(3) 0.0191(18) Uani 1 1 d . .
H3 H 0.4964 0.4014 0.3545 0.023 Uiso 1 1 calc R U
C4 C 0.5611(7) 0.4354(3) 0.4311(3) 0.0145(17) Uani 1 1 d . .
C5 C 0.5600(7) 0.3865(3) 0.4651(3) 0.0176(17) Uani 1 1 d . .
H5 H 0.5226 0.3528 0.4491 0.021 Uiso 1 1 calc R U
C6 C 0.6124(7) 0.3885(3) 0.5199(3) 0.0193(17) Uani 1 1 d . .
H6 H 0.6101 0.3561 0.5417 0.023 Uiso 1 1 calc R U
C7 C 0.6712(7) 0.4384(3) 0.5458(3) 0.0142(17) Uani 1 1 d . .
C8 C 0.7392(7) 0.4410(3) 0.5995(3) 0.0173(17) Uani 1 1 d . .
H8 H 0.7477 0.4087 0.6218 0.021 Uiso 1 1 calc R U
C9 C 0.7945(7) 0.4902(3) 0.6209(3) 0.0151(16) Uani 1 1 d . .
C10 C 0.7698(6) 0.5384(3) 0.5876(3) 0.0135(16) Uani 1 1 d . .
H10 H 0.8003 0.5731 0.6032 0.016 Uiso 1 1 calc R U
C11 C 0.6609(7) 0.4873(3) 0.5133(3) 0.0138(16) Uani 1 1 d . .
C12 C 0.6049(7) 0.4855(3) 0.4566(3) 0.0129(16) Uani 1 1 d . .
C13 C 0.4752(7) 0.4854(3) 0.2840(3) 0.0218(18) Uani 1 1 d . .
C14 C 0.5265(7) 0.5250(3) 0.2524(3) 0.0217(18) Uani 1 1 d . .
H14 H 0.5894 0.5512 0.2701 0.026 Uiso 1 1 calc R U
C15 C 0.4873(8) 0.5267(3) 0.1956(3) 0.0284(19) Uani 1 1 d . .
C16 C 0.3973(8) 0.4882(3) 0.1687(4) 0.034(2) Uani 1 1 d . .
H16 H 0.3724 0.4885 0.1297 0.041 Uiso 1 1 calc R U
C17 C 0.3440(9) 0.4490(3) 0.2001(4) 0.034(2) Uani 1 1 d . .
C18 C 0.3825(8) 0.4473(3) 0.2568(3) 0.0259(19) Uani 1 1 d . .
H18 H 0.3456 0.4201 0.2775 0.031 Uiso 1 1 calc R U
C19 C 0.5435(11) 0.5682(4) 0.1637(4) 0.044(2) Uani 1 1 d . .
C20 C 0.2465(12) 0.4070(4) 0.1719(5) 0.056(3) Uani 1 1 d . .
C21 C 0.8774(7) 0.4948(3) 0.6763(3) 0.0196(17) Uani 1 1 d . .
C22 C 0.8585(8) 0.4591(3) 0.7189(3) 0.0254(19) Uani 1 1 d . .
H22 H 0.7893 0.4322 0.7128 0.030 Uiso 1 1 calc R U
C23 C 0.9412(8) 0.4631(3) 0.7698(4) 0.034(2) Uani 1 1 d . .
C24 C 1.0425(9) 0.5020(3) 0.7805(4) 0.037(2) Uani 1 1 d . .
H24 H 1.0968 0.5046 0.8160 0.045 Uiso 1 1 calc R U
C25 C 1.0623(7) 0.5364(3) 0.7390(3) 0.0237(18) Uani 1 1 d . .
C26 C 0.9806(7) 0.5327(3) 0.6876(3) 0.0184(17) Uani 1 1 d . .
H26 H 0.9960 0.5570 0.6591 0.022 Uiso 1 1 calc R U
C27 C 0.9212(12) 0.4218(4) 0.8144(4) 0.054(3) Uani 1 1 d . .
C28 C 1.1693(9) 0.5798(4) 0.7477(4) 0.038(2) Uani 1 1 d . .
C29 C 0.4666(8) 0.7107(3) 0.3450(3) 0.0259(19) Uani 1 1 d . .
C30 C 0.5351(8) 0.7546(3) 0.3845(4) 0.037(2) Uani 1 1 d . .
C31 C 0.5252(11) 0.7031(4) 0.2949(4) 0.066(3) Uani 1 1 d . .
H31A H 0.6221 0.6997 0.3054 0.099 Uiso 1 1 calc R U
H31B H 0.5034 0.7351 0.2705 0.099 Uiso 1 1 calc R U
H31C H 0.4890 0.6693 0.2756 0.099 Uiso 1 1 calc R U
C32 C 0.3180(9) 0.7182(4) 0.3282(4) 0.053(3) Uani 1 1 d . .
H32A H 0.2800 0.6862 0.3063 0.080 Uiso 1 1 calc R U
H32B H 0.2996 0.7521 0.3061 0.080 Uiso 1 1 calc R U
H32C H 0.2779 0.7213 0.3611 0.080 Uiso 1 1 calc R U
C33 C 0.5957(10) 0.8024(4) 0.3628(5) 0.079(4) Uani 1 1 d . .
H33A H 0.6343 0.8268 0.3933 0.118 Uiso 1 1 calc R U
H33B H 0.5278 0.8226 0.3372 0.118 Uiso 1 1 calc R U
H33C H 0.6657 0.7898 0.3435 0.118 Uiso 1 1 calc R U
C34 C 0.4415(10) 0.7789(4) 0.4219(4) 0.057(3) Uani 1 1 d . .
H34A H 0.3953 0.7485 0.4369 0.086 Uiso 1 1 calc R U
H34B H 0.3759 0.8035 0.4000 0.086 Uiso 1 1 calc R U
H34C H 0.4944 0.7998 0.4522 0.086 Uiso 1 1 calc R U
C35 C 0.7105(7) 0.7543(3) 0.5821(3) 0.0252(19) Uani 1 1 d . .
C36 C 0.8183(7) 0.7153(3) 0.6145(3) 0.0217(18) Uani 1 1 d . .
C37 C 0.7666(8) 0.7960(3) 0.5465(3) 0.034(2) Uani 1 1 d . .
H37A H 0.8158 0.7764 0.5218 0.051 Uiso 1 1 calc R U
H37B H 0.8267 0.8215 0.5700 0.051 Uiso 1 1 calc R U
H37C H 0.6936 0.8171 0.5246 0.051 Uiso 1 1 calc R U
C38 C 0.6230(9) 0.7826(3) 0.6171(4) 0.043(2) Uani 1 1 d . .
H38A H 0.5617 0.8081 0.5942 0.065 Uiso 1 1 calc R U
H38B H 0.6788 0.8034 0.6468 0.065 Uiso 1 1 calc R U
H38C H 0.5718 0.7546 0.6330 0.065 Uiso 1 1 calc R U
C39 C 0.9549(7) 0.7404(3) 0.6311(3) 0.031(2) Uani 1 1 d . .
H39A H 1.0146 0.7134 0.6526 0.047 Uiso 1 1 calc R U
H39B H 0.9493 0.7737 0.6534 0.047 Uiso 1 1 calc R U
H39C H 0.9896 0.7506 0.5980 0.047 Uiso 1 1 calc R U
C40 C 0.7769(9) 0.6876(3) 0.6646(3) 0.036(2) Uani 1 1 d . .
H40A H 0.6879 0.6715 0.6538 0.053 Uiso 1 1 calc R U
H40B H 0.7758 0.7153 0.6936 0.053 Uiso 1 1 calc R U
H40C H 0.8406 0.6582 0.6785 0.053 Uiso 1 1 calc R U
C41 C 0.8819(8) 0.5784(3) 0.3941(3) 0.0272(19) Uani 1 1 d . .
H41A H 0.9776 0.5725 0.3939 0.033 Uiso 1 1 calc R U
H41B H 0.8409 0.5413 0.3951 0.033 Uiso 1 1 calc R U
C42 C 0.8210(8) 0.6053(3) 0.3399(3) 0.037(2) Uani 1 1 d . .
H42A H 0.7260 0.6118 0.3390 0.055 Uiso 1 1 calc R U
H42B H 0.8322 0.5808 0.3094 0.055 Uiso 1 1 calc R U
H42C H 0.8655 0.6408 0.3362 0.055 Uiso 1 1 calc R U
C43 C 0.9376(7) 0.6876(3) 0.4538(3) 0.0250(18) Uani 1 1 d . .
H43A H 0.8713 0.7095 0.4282 0.030 Uiso 1 1 calc R U
H43B H 0.9508 0.7059 0.4902 0.030 Uiso 1 1 calc R U
C44 C 1.0698(7) 0.6883(3) 0.4329(4) 0.031(2) Uani 1 1 d . .
H44A H 1.1360 0.6663 0.4576 0.047 Uiso 1 1 calc R U
H44B H 1.1013 0.7266 0.4319 0.047 Uiso 1 1 calc R U
H44C H 1.0566 0.6725 0.3957 0.047 Uiso 1 1 calc R U
C45 C 1.0040(7) 0.5775(3) 0.5107(3) 0.0252(19) Uani 1 1 d . .
H45A H 0.9618 0.5449 0.5248 0.030 Uiso 1 1 calc R U
H45B H 1.0689 0.5631 0.4891 0.030 Uiso 1 1 calc R U
C46 C 1.0833(8) 0.6077(3) 0.5607(3) 0.0287(19) Uani 1 1 d . .
H46A H 1.1331 0.6384 0.5482 0.043 Uiso 1 1 calc R U
H46B H 1.1455 0.5817 0.5826 0.043 Uiso 1 1 calc R U
H46C H 1.0220 0.6223 0.5835 0.043 Uiso 1 1 calc R U
C47 C 0.5194(10) 0.3017(4) 0.2530(4) 0.062(3) Uiso 1 1 d D .
H47A H 0.5528 0.3301 0.2300 0.075 Uiso 1 1 calc R U
H47B H 0.4217 0.2987 0.2410 0.075 Uiso 1 1 calc R U
C48 C 0.5843(13) 0.2468(5) 0.2467(6) 0.111(5) Uiso 1 1 d D .
H48A H 0.5206 0.2158 0.2462 0.134 Uiso 1 1 calc R U
H48B H 0.6225 0.2457 0.2127 0.134 Uiso 1 1 calc R U
C49 C 0.6894(11) 0.2450(5) 0.2964(5) 0.078(4) Uiso 1 1 d D .
H49A H 0.7773 0.2491 0.2854 0.094 Uiso 1 1 calc R U
H49B H 0.6875 0.2083 0.3143 0.094 Uiso 1 1 calc R U
C50 C 0.6731(9) 0.2900(4) 0.3372(4) 0.051(3) Uiso 1 1 d D .
H50A H 0.6637 0.2741 0.3732 0.062 Uiso 1 1 calc R U
H50B H 0.7495 0.3160 0.3426 0.062 Uiso 1 1 calc R U
O5 O 0.5514(6) 0.3174(2) 0.3108(2) 0.0465(16) Uiso 1 1 d D .
C51 C 0.233(3) 0.3957(12) -0.0170(14) 0.335(19) Uiso 1 1 d D .
H51A H 0.2114 0.4267 -0.0433 0.402 Uiso 1 1 calc R U
H51B H 0.1562 0.3894 0.0014 0.402 Uiso 1 1 calc R U
C52 C 0.261(3) 0.3435(14) -0.0476(11) 0.37(2) Uiso 1 1 d D .
H52A H 0.1840 0.3178 -0.0535 0.445 Uiso 1 1 calc R U
H52B H 0.2869 0.3521 -0.0833 0.445 Uiso 1 1 calc R U
C53 C 0.373(3) 0.3218(9) -0.0069(14) 0.300(15) Uiso 1 1 d D .
H53A H 0.4372 0.3039 -0.0271 0.360 Uiso 1 1 calc R U
H53B H 0.3393 0.2927 0.0151 0.360 Uiso 1 1 calc R U
C54 C 0.448(2) 0.3643(15) 0.0323(12) 0.36(2) Uiso 1 1 d D .
H54A H 0.4655 0.3506 0.0707 0.429 Uiso 1 1 calc R U
H54B H 0.5331 0.3750 0.0215 0.429 Uiso 1 1 calc R U
O6 O 0.352(3) 0.4099(8) 0.0247(10) 0.314(11) Uiso 1 1 d D .
C55 C 0.1111(19) 0.5382(11) 0.9637(11) 0.293(15) Uiso 1 1 d D .
H55A H 0.0418 0.5090 0.9591 0.352 Uiso 1 1 calc R U
H55B H 0.0675 0.5749 0.9636 0.352 Uiso 1 1 calc R U
C56 C 0.210(3) 0.5297(11) 1.0168(9) 0.278(14) Uiso 1 1 d D .
H56A H 0.1847 0.5505 1.0478 0.333 Uiso 1 1 calc R U
H56B H 0.2214 0.4899 1.0267 0.333 Uiso 1 1 calc R U
C57 C 0.331(2) 0.5535(13) 0.9994(10) 0.319(17) Uiso 1 1 d D .
H57A H 0.4063 0.5276 1.0108 0.383 Uiso 1 1 calc R U
H57B H 0.3539 0.5888 1.0195 0.383 Uiso 1 1 calc R U
C58 C 0.318(2) 0.5647(11) 0.9383(11) 0.290(15) Uiso 1 1 d D .
H58A H 0.3111 0.6048 0.9297 0.348 Uiso 1 1 calc R U
H58B H 0.3927 0.5484 0.9231 0.348 Uiso 1 1 calc R U
O7 O 0.190(2) 0.5348(8) 0.9189(7) 0.285(9) Uiso 1 1 d D .
B1 B 0.5942(8) 0.6686(3) 0.4232(3) 0.0174(19) Uani 1 1 d . .
B2 B 0.7062(8) 0.6705(3) 0.5356(3) 0.0157(18) Uani 1 1 d . .
N1 N 0.5974(5) 0.5348(2) 0.4278(2) 0.0127(13) Uani 1 1 d . .
N2 N 0.7061(5) 0.5373(2) 0.5357(2) 0.0123(13) Uani 1 1 d . .
O1 O 0.4894(5) 0.65997(19) 0.3777(2) 0.0290(13) Uani 1 1 d . .
O2 O 0.6337(5) 0.72351(18) 0.4223(2) 0.0284(14) Uani 1 1 d . .
O3 O 0.6290(5) 0.71571(18) 0.5448(2) 0.0237(13) Uani 1 1 d . .
O4 O 0.8243(4) 0.67098(17) 0.5746(2) 0.0194(11) Uani 1 1 d . .
F1 F 0.4981(13) 0.5713(5) 0.1148(3) 0.206(7) Uani 1 1 d . .
F2 F 0.5288(15) 0.6169(3) 0.1778(5) 0.205(7) Uani 1 1 d . .
F3 F 0.6637(9) 0.5669(5) 0.1672(5) 0.205(7) Uani 1 1 d . .
F4 F 0.3069(7) 0.3657(3) 0.1497(3) 0.095(2) Uani 1 1 d . .
F5 F 0.1605(7) 0.4278(3) 0.1322(3) 0.099(3) Uani 1 1 d . .
F6 F 0.1824(7) 0.3816(3) 0.2059(3) 0.090(2) Uani 1 1 d . .
F7 F 1.0072(8) 0.3862(3) 0.8232(4) 0.147(4) Uani 1 1 d . .
F8 F 0.9203(10) 0.4487(3) 0.8629(3) 0.137(4) Uani 1 1 d . .
F9 F 0.8036(6) 0.4015(3) 0.8073(3) 0.089(2) Uani 1 1 d . .
F10 F 1.2479(5) 0.5758(2) 0.7100(2) 0.0475(14) Uani 1 1 d . .
F11 F 1.2489(6) 0.5759(2) 0.7962(2) 0.075(2) Uani 1 1 d . .
F12 F 1.1202(5) 0.63092(19) 0.7437(2) 0.0489(14) Uani 1 1 d . .
Si1 Si 0.86805(19) 0.61532(8) 0.46044(9) 0.0194(5) Uani 1 1 d . .
Ir1 Ir 0.65254(3) 0.60764(2) 0.48043(2) 0.01424(10) Uani 1 1 d . .

loop_
_atom_site_aniso_label
_atom_site_aniso_U_11
_atom_site_aniso_U_22
_atom_site_aniso_U_33
_atom_site_aniso_U_23
_atom_site_aniso_U_13
_atom_site_aniso_U_12
C1 0.009(4) 0.016(4) 0.018(5) 0.002(3) 0.002(3) 0.000(3)
C2 0.011(4) 0.019(4) 0.022(5) -0.002(3) 0.003(3) -0.004(3)
C3 0.015(4) 0.014(4) 0.029(5) -0.006(3) 0.005(4) -0.001(3)
C4 0.007(4) 0.012(4) 0.026(5) -0.001(3) 0.006(3) 0.001(3)
C5 0.012(4) 0.011(4) 0.029(5) -0.001(3) 0.002(3) 0.001(3)
C6 0.015(4) 0.009(4) 0.036(5) 0.002(3) 0.011(4) 0.001(3)
C7 0.006(4) 0.012(4) 0.025(5) 0.001(3) 0.003(3) 0.004(3)
C8 0.010(4) 0.019(4) 0.024(5) 0.005(3) 0.003(3) 0.006(3)
C9 0.009(4) 0.016(4) 0.020(4) -0.001(3) 0.000(3) 0.000(3)
C10 0.009(4) 0.011(3) 0.021(5) -0.003(3) 0.004(3) 0.000(3)
C11 0.008(4) 0.009(4) 0.024(5) -0.002(3) 0.003(3) 0.002(3)
C12 0.008(4) 0.009(3) 0.022(5) -0.001(3) 0.002(3) 0.001(3)
C13 0.020(4) 0.022(4) 0.022(5) -0.006(3) -0.002(4) 0.004(3)
C14 0.019(4) 0.020(4) 0.025(5) -0.004(3) 0.004(4) 0.000(3)
C15 0.034(5) 0.029(5) 0.019(5) 0.005(4) -0.003(4) 0.004(4)
C16 0.040(6) 0.032(5) 0.026(5) -0.002(4) -0.005(4) 0.001(4)
C17 0.039(6) 0.023(4) 0.034(6) -0.007(4) -0.008(4) -0.006(4)
C18 0.030(5) 0.021(4) 0.024(5) -0.001(4) -0.003(4) -0.005(3)
C19 0.061(7) 0.042(6) 0.027(6) 0.006(5) 0.009(5) -0.011(5)
C20 0.067(8) 0.045(7) 0.042(7) 0.004(5) -0.023(6) -0.018(6)
C21 0.020(4) 0.013(4) 0.026(5) 0.003(3) 0.008(4) 0.007(3)
C22 0.022(5) 0.022(4) 0.030(5) 0.010(4) -0.001(4) -0.003(3)
C23 0.031(5) 0.034(5) 0.034(6) 0.019(4) -0.003(4) 0.001(4)
C24 0.038(6) 0.041(5) 0.026(5) 0.009(4) -0.012(4) -0.004(4)
C25 0.014(4) 0.031(4) 0.022(5) 0.005(4) -0.006(4) -0.001(3)
C26 0.015(4) 0.018(4) 0.022(5) 0.001(3) 0.003(3) 0.001(3)
C27 0.062(8) 0.052(7) 0.040(7) 0.022(5) -0.013(6) -0.020(6)
C28 0.031(5) 0.038(5) 0.036(6) 0.004(4) -0.016(5) -0.011(4)
C29 0.033(5) 0.020(4) 0.023(5) 0.013(4) 0.003(4) 0.008(3)
C30 0.036(5) 0.025(4) 0.042(6) 0.015(4) -0.010(5) 0.000(4)
C31 0.094(9) 0.067(7) 0.045(7) 0.023(6) 0.034(7) 0.038(6)
C32 0.043(6) 0.035(5) 0.080(8) 0.019(5) 0.009(6) 0.002(4)
C33 0.056(7) 0.045(6) 0.120(11) 0.048(7) -0.024(7) -0.012(5)
C34 0.063(7) 0.050(6) 0.051(7) -0.005(5) -0.011(6) 0.020(5)
C35 0.022(4) 0.014(4) 0.038(5) -0.009(4) 0.002(4) -0.002(3)
C36 0.022(4) 0.021(4) 0.023(5) -0.010(3) 0.006(4) -0.007(3)
C37 0.038(5) 0.015(4) 0.046(6) 0.001(4) 0.001(4) -0.005(4)
C38 0.041(6) 0.031(5) 0.056(7) -0.022(5) 0.006(5) 0.006(4)
C39 0.024(5) 0.034(5) 0.033(5) -0.013(4) -0.001(4) -0.006(4)
C40 0.049(6) 0.029(5) 0.031(5) -0.008(4) 0.011(4) -0.008(4)
C41 0.018(4) 0.030(5) 0.034(5) -0.004(4) 0.005(4) -0.001(4)
C42 0.032(5) 0.054(6) 0.025(5) 0.004(4) 0.007(4) -0.005(4)
C43 0.022(4) 0.019(4) 0.036(5) 0.002(4) 0.008(4) -0.001(3)
C44 0.022(4) 0.029(4) 0.045(6) 0.003(4) 0.011(4) -0.006(3)
C45 0.015(4) 0.022(4) 0.041(5) 0.003(4) 0.010(4) 0.005(3)
C46 0.030(5) 0.033(5) 0.023(5) 0.004(4) 0.006(4) 0.004(4)
B1 0.016(5) 0.017(4) 0.019(5) 0.003(4) 0.002(4) 0.002(3)
B2 0.013(4) 0.016(4) 0.018(5) 0.002(4) 0.001(4) -0.001(3)
N1 0.008(3) 0.013(3) 0.017(4) 0.001(3) 0.002(3) 0.002(2)
N2 0.012(3) 0.012(3) 0.013(3) 0.000(2) 0.003(3) 0.001(2)
O1 0.040(3) 0.019(3) 0.023(3) 0.006(2) -0.009(3) 0.001(2)
O2 0.020(3) 0.012(3) 0.049(4) 0.008(2) -0.007(3) 0.001(2)
O3 0.016(3) 0.014(3) 0.038(4) -0.009(2) -0.003(3) 0.000(2)
O4 0.018(3) 0.015(2) 0.023(3) -0.007(2) -0.001(2) 0.001(2)
F1 0.302(15) 0.242(12) 0.048(5) 0.061(7) -0.032(7) -0.200(11)
F2 0.42(2) 0.049(5) 0.212(12) 0.026(6) 0.219(13) -0.029(8)
F3 0.073(6) 0.247(12) 0.312(16) 0.231(12) 0.078(8) 0.032(7)
F4 0.105(6) 0.064(4) 0.104(6) -0.050(4) -0.012(5) -0.023(4)
F5 0.095(5) 0.082(5) 0.087(5) 0.029(4) -0.071(4) -0.043(4)
F6 0.101(5) 0.102(5) 0.055(4) -0.004(4) -0.015(4) -0.078(4)
F7 0.112(6) 0.139(7) 0.218(10) 0.168(7) 0.107(7) 0.090(5)
F8 0.242(11) 0.119(7) 0.053(5) 0.020(5) 0.035(6) -0.056(7)
F9 0.059(4) 0.110(5) 0.094(5) 0.078(4) 0.006(4) -0.014(4)
F10 0.028(3) 0.053(3) 0.063(4) -0.011(3) 0.011(3) -0.013(2)
F11 0.076(4) 0.087(4) 0.043(4) 0.024(3) -0.037(3) -0.045(4)
F12 0.044(3) 0.029(3) 0.073(4) -0.011(3) 0.010(3) -0.009(2)
Si1 0.0152(11) 0.0156(10) 0.0279(13) -0.0014(9) 0.0050(10) 0.0010(8)
Ir1 0.01391(16) 0.00875(14) 0.01849(17) -0.00004(13) -0.00109(12) 0.00098(12)

loop_
_atom_type_symbol
_atom_type_description
_atom_type_scat_dispersion_real
_atom_type_scat_dispersion_imag
_atom_type_scat_source
C C 0.0033 0.0016 'International Tables Vol C Tables 4.2.6.8 and 6.1.1.4'
H H 0.0000 0.0000 'International Tables Vol C Tables 4.2.6.8 and 6.1.1.4'
B B 0.0013 0.0007 'International Tables Vol C Tables 4.2.6.8 and 6.1.1.4'
N N 0.0061 0.0033 'International Tables Vol C Tables 4.2.6.8 and 6.1.1.4'
O O 0.0106 0.0060 'International Tables Vol C Tables 4.2.6.8 and 6.1.1.4'
F F 0.0171 0.0103 'International Tables Vol C Tables 4.2.6.8 and 6.1.1.4'
Si Si 0.0817 0.0704 'International Tables Vol C Tables 4.2.6.8 and 6.1.1.4'
Ir Ir -1.4442 7.9887 'International Tables Vol C Tables 4.2.6.8 and 6.1.1.4'

loop_
_geom_angle_atom_site_label_1
_geom_angle_atom_site_label_2
_geom_angle_atom_site_label_3
_geom_angle
N1 C1 C2 123.5(6)
N1 C1 H1 118.3
C2 C1 H1 118.3
C3 C2 C1 118.7(7)
C3 C2 C13 121.8(6)
C1 C2 C13 119.4(6)
C2 C3 C4 119.9(7)
C2 C3 H3 120.1
C4 C3 H3 120.1
C12 C4 C3 117.9(6)
C12 C4 C5 118.6(7)
C3 C4 C5 123.5(6)
C6 C5 C4 120.2(7)
C6 C5 H5 119.9
C4 C5 H5 119.9
C5 C6 C7 121.7(7)
C5 C6 H6 119.1
C7 C6 H6 119.1
C8 C7 C11 118.6(7)
C8 C7 C6 123.9(7)
C11 C7 C6 117.5(7)
C9 C8 C7 120.4(7)
C9 C8 H8 119.8
C7 C8 H8 119.8
C8 C9 C10 117.7(7)
C8 C9 C21 123.0(6)
C10 C9 C21 119.2(6)
N2 C10 C9 123.2(6)
N2 C10 H10 118.4
C9 C10 H10 118.4
N2 C11 C12 118.2(6)
N2 C11 C7 121.1(6)
C12 C11 C7 120.7(6)
N1 C12 C4 122.0(7)
N1 C12 C11 117.3(6)
C4 C12 C11 120.7(6)
C14 C13 C18 118.1(7)
C14 C13 C2 121.2(7)
C18 C13 C2 120.7(7)
C15 C14 C13 121.2(7)
C15 C14 H14 119.4
C13 C14 H14 119.4
C16 C15 C14 120.5(7)
C16 C15 C19 119.5(8)
C14 C15 C19 119.9(8)
C15 C16 C17 118.6(8)
C15 C16 H16 120.7
C17 C16 H16 120.7
C18 C17 C16 121.0(7)
C18 C17 C20 119.4(8)
C16 C17 C20 119.6(8)
C17 C18 C13 120.5(7)
C17 C18 H18 119.8
C13 C18 H18 119.8
F1 C19 F3 105.6(11)
F1 C19 F2 100.3(11)
F3 C19 F2 100.2(11)
F1 C19 C15 117.7(9)
F3 C19 C15 115.9(9)
F2 C19 C15 114.7(9)
F5 C20 F6 108.5(10)
F5 C20 F4 106.1(9)
F6 C20 F4 103.9(9)
F5 C20 C17 113.0(8)
F6 C20 C17 112.7(9)
F4 C20 C17 112.0(9)
C26 C21 C22 117.4(7)
C26 C21 C9 121.4(6)
C22 C21 C9 121.1(7)
C23 C22 C21 119.7(7)
C23 C22 H22 120.2
C21 C22 H22 120.2
C22 C23 C24 122.0(7)
C22 C23 C27 118.1(8)
C24 C23 C27 119.9(8)
C25 C24 C23 118.6(8)
C25 C24 H24 120.7
C23 C24 H24 120.7
C24 C25 C26 120.1(7)
C24 C25 C28 121.5(7)
C26 C25 C28 118.4(7)
C21 C26 C25 122.2(7)
C21 C26 H26 118.9
C25 C26 H26 118.9
F7 C27 F9 112.5(10)
F7 C27 F8 107.4(10)
F9 C27 F8 98.3(10)
F7 C27 C23 113.6(10)
F9 C27 C23 113.4(8)
F8 C27 C23 110.4(8)
F11 C28 F12 107.1(7)
F11 C28 F10 106.1(7)
F12 C28 F10 106.3(7)
F11 C28 C25 113.0(7)
F12 C28 C25 112.4(7)
F10 C28 C25 111.5(7)
O1 C29 C31 108.1(6)
O1 C29 C32 107.7(6)
C31 C29 C32 109.0(8)
O1 C29 C30 102.7(6)
C31 C29 C30 114.4(8)
C32 C29 C30 114.5(7)
O2 C30 C33 110.7(7)
O2 C30 C29 103.7(6)
C33 C30 C29 119.5(8)
O2 C30 C34 104.0(7)
C33 C30 C34 105.6(8)
C29 C30 C34 112.4(7)
C29 C31 H31A 109.5
C29 C31 H31B 109.5
H31A C31 H31B 109.5
C29 C31 H31C 109.5
H31A C31 H31C 109.5
H31B C31 H31C 109.5
C29 C32 H32A 109.5
C29 C32 H32B 109.5
H32A C32 H32B 109.5
C29 C32 H32C 109.5
H32A C32 H32C 109.5
H32B C32 H32C 109.5
C30 C33 H33A 109.5
C30 C33 H33B 109.5
H33A C33 H33B 109.5
C30 C33 H33C 109.5
H33A C33 H33C 109.5
H33B C33 H33C 109.5
C30 C34 H34A 109.5
C30 C34 H34B 109.5
H34A C34 H34B 109.5
C30 C34 H34C 109.5
H34A C34 H34C 109.5
H34B C34 H34C 109.5
O3 C35 C38 108.6(6)
O3 C35 C37 106.9(6)
C38 C35 C37 111.0(6)
O3 C35 C36 102.1(5)
C38 C35 C36 114.5(7)
C37 C35 C36 113.1(6)
O4 C36 C39 108.9(6)
O4 C36 C40 106.1(5)
C39 C36 C40 109.6(7)
O4 C36 C35 102.0(6)
C39 C36 C35 115.5(6)
C40 C36 C35 113.9(6)
C35 C37 H37A 109.5
C35 C37 H37B 109.5
H37A C37 H37B 109.5
C35 C37 H37C 109.5
H37A C37 H37C 109.5
H37B C37 H37C 109.5
C35 C38 H38A 109.5
C35 C38 H38B 109.5
H38A C38 H38B 109.5
C35 C38 H38C 109.5
H38A C38 H38C 109.5
H38B C38 H38C 109.5
C36 C39 H39A 109.5
C36 C39 H39B 109.5
H39A C39 H39B 109.5
C36 C39 H39C 109.5
H39A C39 H39C 109.5
H39B C39 H39C 109.5
C36 C40 H40A 109.5
C36 C40 H40B 109.5
H40A C40 H40B 109.5
C36 C40 H40C 109.5
H40A C40 H40C 109.5
H40B C40 H40C 109.5
C42 C41 Si1 118.6(6)
C42 C41 H41A 107.7
Si1 C41 H41A 107.7
C42 C41 H41B 107.7
Si1 C41 H41B 107.7
H41A C41 H41B 107.1
C41 C42 H42A 109.5
C41 C42 H42B 109.5
H42A C42 H42B 109.5
C41 C42 H42C 109.5
H42A C42 H42C 109.5
H42B C42 H42C 109.5
C44 C43 Si1 114.1(5)
C44 C43 H43A 108.7
Si1 C43 H43A 108.7
C44 C43 H43B 108.7
Si1 C43 H43B 108.7
H43A C43 H43B 107.6
C43 C44 H44A 109.5
C43 C44 H44B 109.5
H44A C44 H44B 109.5
C43 C44 H44C 109.5
H44A C44 H44C 109.5
H44B C44 H44C 109.5
C46 C45 Si1 120.7(5)
C46 C45 H45A 107.2
Si1 C45 H45A 107.2
C46 C45 H45B 107.2
Si1 C45 H45B 107.2
H45A C45 H45B 106.8
C45 C46 H46A 109.5
C45 C46 H46B 109.5
H46A C46 H46B 109.5
C45 C46 H46C 109.5
H46A C46 H46C 109.5
H46B C46 H46C 109.5
O5 C47 C48 107.9(8)
O5 C47 H47A 110.1
C48 C47 H47A 110.1
O5 C47 H47B 110.1
C48 C47 H47B 110.1
H47A C47 H47B 108.4
C49 C48 C47 102.0(10)
C49 C48 H48A 111.4
C47 C48 H48A 111.4
C49 C48 H48B 111.4
C47 C48 H48B 111.4
H48A C48 H48B 109.2
C48 C49 C50 112.4(10)
C48 C49 H49A 109.1
C50 C49 H49A 109.1
C48 C49 H49B 109.1
C50 C49 H49B 109.1
H49A C49 H49B 107.9
O5 C50 C49 102.5(8)
O5 C50 H50A 111.3
C49 C50 H50A 111.3
O5 C50 H50B 111.3
C49 C50 H50B 111.3
H50A C50 H50B 109.2
C50 O5 C47 110.0(6)
O6 C51 C52 109.5(13)
O6 C51 H51A 109.8
C52 C51 H51A 109.8
O6 C51 H51B 109.8
C52 C51 H51B 109.8
H51A C51 H51B 108.2
C53 C52 C51 98.4(13)
C53 C52 H52A 112.1
C51 C52 H52A 112.1
C53 C52 H52B 112.1
C51 C52 H52B 112.1
H52A C52 H52B 109.7
C52 C53 C54 115.7(14)
C52 C53 H53A 108.4
C54 C53 H53A 108.4
C52 C53 H53B 108.4
C54 C53 H53B 108.4
H53A C53 H53B 107.4
O6 C54 C53 100.4(11)
O6 C54 H54A 111.7
C53 C54 H54A 111.7
O6 C54 H54B 111.7
C53 C54 H54B 111.7
H54A C54 H54B 109.5
C54 O6 C51 111.1(11)
O7 C55 C56 105.6(13)
O7 C55 H55A 110.6
C56 C55 H55A 110.6
O7 C55 H55B 110.6
C56 C55 H55B 110.6
H55A C55 H55B 108.8
C57 C56 C55 98.9(13)
C57 C56 H56A 112.0
C55 C56 H56A 112.0
C57 C56 H56B 112.0
C55 C56 H56B 112.0
H56A C56 H56B 109.7
C56 C57 C58 115.4(13)
C56 C57 H57A 108.4
C58 C57 H57A 108.4
C56 C57 H57B 108.4
C58 C57 H57B 108.4
H57A C57 H57B 107.5
O7 C58 C57 98.3(11)
O7 C58 H58A 112.1
C57 C58 H58A 112.1
O7 C58 H58B 112.1
C57 C58 H58B 112.1
H58A C58 H58B 109.7
C55 O7 C58 107.4(12)
O2 B1 O1 107.9(6)
O2 B1 Ir1 130.3(6)
O1 B1 Ir1 121.5(5)
O3 B2 O4 108.9(6)
O3 B2 Ir1 126.9(5)
O4 B2 Ir1 123.9(5)
C1 N1 C12 117.7(6)
C1 N1 Ir1 128.6(4)
C12 N1 Ir1 113.6(4)
C10 N2 C11 118.5(6)
C10 N2 Ir1 127.7(4)
C11 N2 Ir1 113.8(4)
B1 O1 C29 109.6(6)
B1 O2 C30 109.5(6)
B2 O3 C35 109.1(5)
B2 O4 C36 109.4(5)
C41 Si1 C43 105.5(3)
C41 Si1 C45 100.2(3)
C43 Si1 C45 104.7(3)
C41 Si1 Ir1 111.6(2)
C43 Si1 Ir1 118.1(2)
C45 Si1 Ir1 115.0(2)
B2 Ir1 B1 86.4(3)
B2 Ir1 N2 98.8(3)
B1 Ir1 N2 174.8(3)
B2 Ir1 N1 174.6(3)
B1 Ir1 N1 98.9(3)
N2 Ir1 N1 75.91(19)
B2 Ir1 Si1 86.3(2)
B1 Ir1 Si1 87.9(2)
N2 Ir1 Si1 93.20(15)
N1 Ir1 Si1 94.99(14)

loop_
_geom_bond_atom_site_label_1
_geom_bond_atom_site_label_2
_geom_bond_distance
C1 N1 1.321(8)
C1 C2 1.408(9)
C1 H1 0.9500
C2 C3 1.356(9)
C2 C13 1.486(10)
C3 C4 1.409(10)
C3 H3 0.9500
C4 C12 1.397(9)
C4 C5 1.449(9)
C5 C6 1.363(10)
C5 H5 0.9500
C6 C7 1.440(9)
C6 H6 0.9500
C7 C8 1.382(10)
C7 C11 1.417(9)
C8 C9 1.376(9)
C8 H8 0.9500
C9 C10 1.417(9)
C9 C21 1.475(10)
C10 N2 1.326(8)
C10 H10 0.9500
C11 N2 1.371(8)
C11 C12 1.413(9)
C12 N1 1.378(8)
C13 C14 1.394(10)
C13 C18 1.398(10)
C14 C15 1.387(10)
C14 H14 0.9500
C15 C16 1.387(11)
C15 C19 1.457(11)
C16 C17 1.395(11)
C16 H16 0.9500
C17 C18 1.385(11)
C17 C20 1.500(12)
C18 H18 0.9500
C19 F1 1.213(11)
C19 F3 1.217(12)
C19 F2 1.240(11)
C20 F5 1.292(11)
C20 F6 1.307(12)
C20 F4 1.339(12)
C21 C26 1.385(10)
C21 C22 1.399(10)
C22 C23 1.384(11)
C22 H22 0.9500
C23 C24 1.386(11)
C23 C27 1.526(12)
C24 C25 1.363(10)
C24 H24 0.9500
C25 C26 1.388(10)
C25 C28 1.499(11)
C26 H26 0.9500
C27 F7 1.220(12)
C27 F9 1.281(11)
C27 F8 1.363(12)
C28 F11 1.322(10)
C28 F12 1.328(9)
C28 F10 1.340(10)
C29 O1 1.459(8)
C29 C31 1.483(11)
C29 C32 1.510(11)
C29 C30 1.520(11)
C30 O2 1.450(9)
C30 C33 1.455(11)
C30 C34 1.561(12)
C31 H31A 0.9800
C31 H31B 0.9800
C31 H31C 0.9800
C32 H32A 0.9800
C32 H32B 0.9800
C32 H32C 0.9800
C33 H33A 0.9800
C33 H33B 0.9800
C33 H33C 0.9800
C34 H34A 0.9800
C34 H34B 0.9800
C34 H34C 0.9800
C35 O3 1.456(8)
C35 C38 1.518(10)
C35 C37 1.518(10)
C35 C36 1.553(10)
C36 O4 1.462(8)
C36 C39 1.509(10)
C36 C40 1.533(10)
C37 H37A 0.9800
C37 H37B 0.9800
C37 H37C 0.9800
C38 H38A 0.9800
C38 H38B 0.9800
C38 H38C 0.9800
C39 H39A 0.9800
C39 H39B 0.9800
C39 H39C 0.9800
C40 H40A 0.9800
C40 H40B 0.9800
C40 H40C 0.9800
C41 C42 1.514(11)
C41 Si1 1.894(8)
C41 H41A 0.9900
C41 H41B 0.9900
C42 H42A 0.9800
C42 H42B 0.9800
C42 H42C 0.9800
C43 C44 1.533(9)
C43 Si1 1.899(7)
C43 H43A 0.9900
C43 H43B 0.9900
C44 H44A 0.9800
C44 H44B 0.9800
C44 H44C 0.9800
C45 C46 1.531(10)
C45 Si1 1.915(8)
C45 H45A 0.9900
C45 H45B 0.9900
C46 H46A 0.9800
C46 H46B 0.9800
C46 H46C 0.9800
C47 O5 1.455(10)
C47 C48 1.501(13)
C47 H47A 0.9900
C47 H47B 0.9900
C48 C49 1.476(14)
C48 H48A 0.9900
C48 H48B 0.9900
C49 C50 1.511(12)
C49 H49A 0.9900
C49 H49B 0.9900
C50 O5 1.454(9)
C50 H50A 0.9900
C50 H50B 0.9900
C51 O6 1.481(13)
C51 C52 1.521(16)
C51 H51A 0.9900
C51 H51B 0.9900
C52 C53 1.477(16)
C52 H52A 0.9900
C52 H52B 0.9900
C53 C54 1.514(15)
C53 H53A 0.9900
C53 H53B 0.9900
C54 O6 1.462(13)
C54 H54A 0.9900
C54 H54B 0.9900
C55 O7 1.490(13)
C55 C56 1.514(16)
C55 H55A 0.9900
C55 H55B 0.9900
C56 C57 1.500(16)
C56 H56A 0.9900
C56 H56B 0.9900
C57 C58 1.514(15)
C57 H57A 0.9900
C57 H57B 0.9900
C58 O7 1.492(13)
C58 H58A 0.9900
C58 H58B 0.9900
B1 O2 1.384(9)
B1 O1 1.418(10)
B1 Ir1 2.050(8)
B2 O3 1.390(9)
B2 O4 1.399(9)
B2 Ir1 2.043(8)
N1 Ir1 2.196(5)
N2 Ir1 2.183(5)
Si1 Ir1 2.3526(19)
